data_2312545
loop_
_publ_author_name
'Palme, Paul R.'
'Goddard, Richard'
'Richter, Adrian'
'Imming, Peter'
'Seidel, R&#xfc;diger W'

_publ_section_title
;
 3-[(Benzo-1,3-dioxol-5-yl)amino]-4-methoxycyclobut-3-ene-1,2-dione:
 polymorphism and twinning of a precursor to an antimycobacterial
 squaramide.
;
_journal_coeditor_code VP3038
_journal_issue 8
_journal_name_full 'Acta crystallographica. Section C, Structural chemistry'
_journal_paper_doi 10.1107/S2053229624006211
_journal_volume 80
_journal_year 2024
_chemical_formula_iupac 'C12 H9 N O5'
_chemical_formula_moiety 'C12 H9 N O5'
_chemical_formula_sum 'C12 H9 N O5'
_chemical_formula_weight 247.209
_chemical_name_systematic
;
3-[(Benzo-1,3-dioxol-5-yl)amino]-4-methoxycyclobut-3-ene-1,2-dione
;
_space_group_crystal_system monoclinic
_space_group_IT_number 14
_space_group_name_Hall '-P 2ybc'
_space_group_name_H-M_alt 'P 1 21/c 1'
_atom_sites_solution_hydrogens difmap
_atom_sites_solution_primary dual
_atom_sites_solution_secondary difmap
_audit_block_code GOD-GB-171-01
_audit_creation_method
;
Olex2 1.5
(compiled 2022.04.07 svn.rca3783a0 for OlexSys, GUI svn.r6498)
;
_cell_angle_alpha 90
_cell_angle_beta 115.354(2)
_cell_angle_gamma 90
_cell_formula_units_Z 8
_cell_length_a 13.0541(7)
_cell_length_b 13.4304(7)
_cell_length_c 13.1257(7)
_cell_measurement_reflns_used 9631
_cell_measurement_temperature 100(2)
_cell_measurement_theta_max 25.0086
_cell_measurement_theta_min 2.2908
_cell_volume 2079.57(19)
_computing_cell_refinement
;
SAINT (Bruker, 2019)
;
_computing_data_collection
;
APEX5 (Bruker, 2022)
;
_computing_data_reduction
;
SAINT (Bruker, 2019)
;
_computing_molecular_graphics
;
DIAMOND (Brandenburg, 2018) and Mercury (Macrae <i>et al.</i>,
2020)
;
_computing_publication_material
;
publCIF (Westrip, 2010)
;
_computing_structure_refinement
;
olex2.refine (Bourhis <i>et al.</i>,  2015)
;
_computing_structure_solution
;
SHELXT (Sheldrick, 2015a)
;
_diffrn_ambient_temperature 100(2)
_diffrn_detector_area_resol_mean 7.391
_diffrn_measured_fraction_theta_full 0.9992
_diffrn_measured_fraction_theta_max 0.9924
_diffrn_measurement_device_type 'Bruker D8 Venture'
_diffrn_measurement_method '\f- and \w-scans'
_diffrn_radiation_monochromator 'Montel multilayer optics'
_diffrn_radiation_source I\mS-Diamond
_diffrn_radiation_type Mo-K\a
_diffrn_radiation_wavelength 0.71073
_diffrn_reflns_av_R_equivalents 0.1479
_diffrn_reflns_av_unetI/netI 0.0212
_diffrn_reflns_limit_h_max 18
_diffrn_reflns_limit_h_min -18
_diffrn_reflns_limit_k_max 19
_diffrn_reflns_limit_k_min -19
_diffrn_reflns_limit_l_max 18
_diffrn_reflns_limit_l_min -18
_diffrn_reflns_number 806109
_diffrn_reflns_theta_full 25.2417
_diffrn_reflns_theta_max 30.66
_diffrn_reflns_theta_min 2.29
_diffrn_source_current 1.4
_diffrn_source_power 0.07
_exptl_absorpt_coefficient_mu 0.125
_exptl_absorpt_correction_T_max 0.99702
_exptl_absorpt_correction_T_min 0.99207
_exptl_absorpt_correction_type gaussian
_exptl_absorpt_process_details
;
(SADABS; Bruker, 2016)
;
_exptl_crystal_colour colourless
_exptl_crystal_density_diffrn 1.579
_exptl_crystal_description block
_exptl_crystal_F_000 1024.847
_exptl_crystal_size_max 0.068
_exptl_crystal_size_mid 0.065
_exptl_crystal_size_min 0.045
_refine_diff_density_max 0.2351
_refine_diff_density_min -0.2404
_refine_ls_goodness_of_fit_ref 1.1119
_refine_ls_hydrogen_treatment refall
_refine_ls_matrix_type full
_refine_ls_number_constraints 0
_refine_ls_number_parameters 397
_refine_ls_number_reflns 6382
_refine_ls_number_restraints 0
_refine_ls_restrained_S_all 1.1119
_refine_ls_R_factor_all 0.0468
_refine_ls_R_factor_gt 0.0303
_refine_ls_shift/su_max -0.0002
_refine_ls_shift/su_mean 0.0001
_refine_ls_structure_factor_coef Fsqd
_refine_ls_weighting_details 'w=1/[\s^2^(Fo^2^)+(0.0302P)^2^+0.5221P] where P=(Fo^2^+2Fc^2^)/3'
_refine_ls_weighting_scheme calc
_refine_ls_wR_factor_gt 0.0665
_refine_ls_wR_factor_ref 0.0801
_reflns_number_gt 5025
_reflns_number_total 6382
_reflns_threshold_expression I>=2\s(I)
_cod_data_source_file vp3038.cif
_cod_data_source_block 3-I
_cod_database_code 2312545

loop_
_space_group_symop_id
_space_group_symop_operation_xyz
1 x,y,z
2 -x,y+1/2,-z+1/2
3 -x,-y,-z
4 x,-y-1/2,z-1/2

loop_
_atom_site_type_symbol
_atom_site_label
_atom_site_fract_x
_atom_site_fract_y
_atom_site_fract_z
_atom_site_U_iso_or_equiv
_atom_site_adp_type
_atom_site_occupancy
C C1_1 0.26369(8) 0.44697(7) 0.27179(7) 0.01613(17) Uani 1.000000
C C2_1 0.27221(7) 0.55888(7) 0.26774(7) 0.01554(16) Uani 1.000000
C C3_1 0.21158(7) 0.55434(7) 0.14363(7) 0.01429(16) Uani 1.000000
C C4_1 0.20786(7) 0.44933(7) 0.14776(7) 0.01447(16) Uani 1.000000
C C5_1 0.17077(9) 0.27915(7) 0.10794(8) 0.01873(18) Uani 1.000000
H H5A_1 0.1246(12) 0.2748(10) 0.1589(11) 0.042(4) Uiso 1.000000
H H5B_1 0.1331(13) 0.2336(11) 0.0338(13) 0.052(4) Uiso 1.000000
H H5C_1 0.2576(11) 0.2572(10) 0.1573(11) 0.039(3) Uiso 1.000000
C C6_1 0.11785(7) 0.62620(7) -0.04802(7) 0.01495(16) Uani 1.000000
C C7_1 0.11598(8) 0.71211(7) -0.10882(8) 0.01770(18) Uani 1.000000
H H7_1 0.1592(11) 0.7776(10) -0.0630(10) 0.031(3) Uiso 1.000000
C C8_1 0.05948(8) 0.71394(7) -0.22702(8) 0.01946(18) Uani 1.000000
H H8_1 0.0582(12) 0.7803(10) -0.2737(11) 0.040(4) Uiso 1.000000
C C9_1 0.00739(8) 0.62721(7) -0.28028(8) 0.01795(18) Uani 1.000000
C C10_1 0.00833(7) 0.54273(7) -0.21896(7) 0.01528(16) Uani 1.000000
C C11_1 0.06101(7) 0.53926(7) -0.10312(7) 0.01539(17) Uani 1.000000
H H11_1 0.0572(11) 0.4714(10) -0.0596(11) 0.032(3) Uiso 1.000000
C C12_1 -0.08091(9) 0.50525(8) -0.40248(8) 0.02020(19) Uani 1.000000
H H12A_1 -0.1725(12) 0.4984(10) -0.4494(11) 0.040(3) Uiso 1.000000
H H12B_1 -0.0339(11) 0.4646(10) -0.4388(11) 0.041(3) Uiso 1.000000
N N1_1 0.17809(7) 0.62977(6) 0.07064(6) 0.01611(15) Uani 1.000000
H H1_1 0.2063(12) 0.7000(11) 0.1037(12) 0.029(3) Uiso 1.000000
O O1_1 0.28910(7) 0.38475(5) 0.34562(6) 0.02350(15) Uani 1.000000
O O2_1 0.31200(6) 0.62523(5) 0.33642(6) 0.02118(15) Uani 1.000000
O O3_1 0.16809(6) 0.38102(5) 0.06912(5) 0.01823(14) Uani 1.000000
O O4_1 -0.05020(7) 0.60814(6) -0.39294(6) 0.02496(16) Uani 1.000000
O O5_1 -0.05040(6) 0.46787(5) -0.29030(5) 0.01980(14) Uani 1.000000
C C1_2 0.23258(8) 1.00458(7) 0.22341(7) 0.01576(17) Uani 1.000000
C C2_2 0.26011(8) 0.89563(7) 0.22196(7) 0.01526(16) Uani 1.000000
C C3_2 0.32099(7) 0.89865(7) 0.34671(7) 0.01437(16) Uani 1.000000
C C4_2 0.29175(7) 0.99967(7) 0.34681(7) 0.01422(16) Uani 1.000000
C C5_2 0.27582(9) 1.16532(7) 0.39345(8) 0.01903(18) Uani 1.000000
H H5A_2 0.1836(12) 1.1683(10) 0.3457(12) 0.045(4) Uiso 1.000000
H H5B_2 0.3033(11) 1.2105(10) 0.4681(11) 0.042(4) Uiso 1.000000
H H5C_2 0.3154(12) 1.1910(10) 0.3415(12) 0.042(4) Uiso 1.000000
C C6_2 0.42635(8) 0.82361(7) 0.53578(7) 0.01480(17) Uani 1.000000
C C7_2 0.44992(8) 0.73029(7) 0.58741(8) 0.01704(17) Uani 1.000000
H H7_2 0.4288(11) 0.6627(10) 0.5361(11) 0.036(3) Uiso 1.000000
C C8_2 0.49833(8) 0.72046(7) 0.70496(8) 0.01809(18) Uani 1.000000
H H8_2 0.5161(12) 0.6466(11) 0.7449(12) 0.042(4) Uiso 1.000000
C C9_2 0.52104(8) 0.80678(7) 0.76698(7) 0.01549(17) Uani 1.000000
C C10_2 0.49879(7) 0.89956(7) 0.71534(7) 0.01472(16) Uani 1.000000
C C11_2 0.45216(8) 0.91158(7) 0.60026(7) 0.01543(17) Uani 1.000000
H H11_2 0.4357(11) 0.9850(10) 0.5620(11) 0.032(3) Uiso 1.000000
C C12_2 0.58083(9) 0.92240(7) 0.90227(8) 0.01991(19) Uani 1.000000
H H12A_2 0.5420(11) 0.9458(10) 0.9575(11) 0.042(4) Uiso 1.000000
H H12B_2 0.6707(12) 0.9374(11) 0.9375(12) 0.047(4) Uiso 1.000000
N N1_2 0.37637(7) 0.82530(6) 0.41670(6) 0.01615(15) Uani 1.000000
H H1_2 0.3660(12) 0.7574(11) 0.3778(12) 0.031(3) Uiso 1.000000
O O1_2 0.18218(6) 1.06711(5) 0.15251(6) 0.02236(15) Uani 1.000000
O O2_2 0.23957(6) 0.83191(5) 0.15024(6) 0.01967(14) Uani 1.000000
O O3_2 0.30968(6) 1.06339(5) 0.42876(5) 0.01656(13) Uani 1.000000
O O4_2 0.56380(6) 0.81791(5) 0.88150(6) 0.02041(14) Uani 1.000000
O O5_2 0.52757(6) 0.97254(5) 0.79554(5) 0.02011(14) Uani 1.000000

loop_
_atom_site_aniso_label
_atom_site_aniso_U_11
_atom_site_aniso_U_22
_atom_site_aniso_U_33
_atom_site_aniso_U_12
_atom_site_aniso_U_13
_atom_site_aniso_U_23
C1_1 0.0198(4) 0.0155(4) 0.0117(4) 0.0002(3) 0.0053(3) -0.0004(3)
C2_1 0.0176(4) 0.0143(4) 0.0131(4) -0.0009(3) 0.0050(3) -0.0021(3)
C3_1 0.0160(4) 0.0139(4) 0.0119(4) -0.0005(3) 0.0050(3) -0.0013(3)
C4_1 0.0176(4) 0.0135(4) 0.0114(4) 0.0003(3) 0.0054(3) -0.0007(3)
C5_1 0.0232(5) 0.0148(4) 0.0167(4) 0.0000(3) 0.0072(4) -0.0005(3)
C6_1 0.0167(4) 0.0149(4) 0.0137(4) 0.0000(3) 0.0070(3) 0.0004(3)
C7_1 0.0211(4) 0.0149(4) 0.0160(4) -0.0006(3) 0.0069(3) 0.0014(3)
C8_1 0.0243(5) 0.0170(4) 0.0165(4) 0.0003(4) 0.0081(4) 0.0034(3)
C9_1 0.0212(4) 0.0180(4) 0.0137(4) 0.0011(3) 0.0065(3) 0.0030(3)
C10_1 0.0169(4) 0.0165(4) 0.0121(4) 0.0005(3) 0.0059(3) 0.0016(3)
C11_1 0.0169(4) 0.0154(4) 0.0134(4) -0.0012(3) 0.0060(3) 0.0006(3)
C12_1 0.0213(5) 0.0239(5) 0.0134(4) -0.0001(4) 0.0056(4) 0.0006(3)
N1_1 0.0193(4) 0.0139(3) 0.0136(3) -0.0005(3) 0.0057(3) -0.0005(3)
O1_1 0.0345(4) 0.0178(3) 0.0132(3) 0.0020(3) 0.0055(3) 0.0019(3)
O2_1 0.0264(3) 0.0179(3) 0.0156(3) -0.0031(3) 0.0054(3) -0.0039(3)
O3_1 0.0253(3) 0.0149(3) 0.0123(3) 0.0002(3) 0.0061(3) -0.0010(2)
O4_1 0.0342(4) 0.0229(4) 0.0137(3) -0.0013(3) 0.0065(3) 0.0036(3)
O5_1 0.0246(3) 0.0189(3) 0.0134(3) -0.0026(3) 0.0058(3) -0.0002(2)
C1_2 0.0195(4) 0.0144(4) 0.0122(4) -0.0001(3) 0.0056(3) 0.0002(3)
C2_2 0.0185(4) 0.0144(4) 0.0128(4) -0.0004(3) 0.0066(3) -0.0012(3)
C3_2 0.0160(4) 0.0145(4) 0.0126(4) 0.0000(3) 0.0060(3) -0.0010(3)
C4_2 0.0166(4) 0.0135(4) 0.0125(4) -0.0007(3) 0.0062(3) -0.0006(3)
C5_2 0.0251(5) 0.0149(4) 0.0172(4) 0.0008(3) 0.0091(4) -0.0009(3)
C6_2 0.0166(4) 0.0143(4) 0.0132(4) 0.0006(3) 0.0061(3) 0.0000(3)
C7_2 0.0209(4) 0.0136(4) 0.0152(4) 0.0002(3) 0.0065(3) -0.0001(3)
C8_2 0.0228(4) 0.0147(4) 0.0158(4) 0.0002(3) 0.0074(3) 0.0013(3)
C9_2 0.0176(4) 0.0153(4) 0.0129(4) 0.0008(3) 0.0058(3) 0.0016(3)
C10_2 0.0174(4) 0.0142(4) 0.0114(4) 0.0003(3) 0.0051(3) 0.0005(3)
C11_2 0.0186(4) 0.0137(4) 0.0126(4) 0.0000(3) 0.0054(3) -0.0004(3)
C12_2 0.0235(5) 0.0217(5) 0.0126(4) -0.0019(4) 0.0059(4) -0.0006(3)
N1_2 0.0200(4) 0.0148(4) 0.0125(3) 0.0010(3) 0.0059(3) -0.0009(3)
O1_2 0.0313(4) 0.0172(3) 0.0137(3) 0.0026(3) 0.0050(3) 0.0015(3)
O2_2 0.0254(3) 0.0176(3) 0.0150(3) -0.0003(3) 0.0076(3) -0.0039(2)
O3_2 0.0219(3) 0.0142(3) 0.0126(3) 0.0006(2) 0.0065(2) -0.0008(2)
O4_2 0.0256(4) 0.0201(3) 0.0136(3) 0.0021(3) 0.0065(3) 0.0027(2)
O5_2 0.0271(4) 0.0164(3) 0.0135(3) 0.0007(3) 0.0055(3) -0.0012(2)

loop_
_atom_type_symbol
_atom_type_scat_dispersion_source
_atom_type_scat_dispersion_real
_atom_type_scat_dispersion_imag
_atom_type_scat_source
C 'Henke, Gullikson and Davis, At. Data and Nucl. Data Tables, 1993, 54, 2' 0.00347 0.00161 'NoSpherA2: Chem.Sci. 2021, DOI:10.1039/D0SC05526C'
H 'Henke, Gullikson and Davis, At. Data and Nucl. Data Tables, 1993, 54, 2' 0.00000 0.00000 'NoSpherA2: Chem.Sci. 2021, DOI:10.1039/D0SC05526C'
N 'Henke, Gullikson and Davis, At. Data and Nucl. Data Tables, 1993, 54, 2' 0.00653 0.00323 'NoSpherA2: Chem.Sci. 2021, DOI:10.1039/D0SC05526C'
O 'Henke, Gullikson and Davis, At. Data and Nucl. Data Tables, 1993, 54, 2' 0.01158 0.00611 'NoSpherA2: Chem.Sci. 2021, DOI:10.1039/D0SC05526C'

loop_
_exptl_crystal_face_index_h
_exptl_crystal_face_index_k
_exptl_crystal_face_index_l
_exptl_crystal_face_perp_dist
-2.000 0.000 1.000 0.03100
0.000 1.000 -1.000 0.00400
0.000 -1.000 1.000 0.02000
0.000 1.000 1.000 0.03100
0.000 -1.000 -1.000 0.03200
2.000 0.000 -1.000 0.01900

loop_
_geom_angle_atom_site_label_1
_geom_angle_atom_site_label_2
_geom_angle_atom_site_label_3
_geom_angle_site_symmetry_1
_geom_angle_site_symmetry_3
_geom_angle
_geom_angle_publ_flag
C4_1 C1_1 C2_1 . . 87.06(7) ?
O1_1 C1_1 C2_1 . . 135.62(8) ?
O1_1 C1_1 C4_1 . . 137.29(9) ?
C3_1 C2_1 C1_1 . . 89.14(7) ?
O2_1 C2_1 C1_1 . . 135.95(9) ?
O2_1 C2_1 C3_1 . . 134.91(9) ?
C4_1 C3_1 C2_1 . . 90.57(7) ?
N1_1 C3_1 C2_1 . . 128.14(8) ?
N1_1 C3_1 C4_1 . . 141.27(8) ?
C3_1 C4_1 C1_1 . . 93.16(7) ?
O3_1 C4_1 C1_1 . . 134.24(8) ?
O3_1 C4_1 C3_1 . . 132.60(8) ?
H5B_1 C5_1 H5A_1 . . 111.7(11) ?
H5C_1 C5_1 H5A_1 . . 109.7(10) ?
H5C_1 C5_1 H5B_1 . . 110.2(11) ?
O3_1 C5_1 H5A_1 . . 109.4(7) ?
O3_1 C5_1 H5B_1 . . 106.6(8) ?
O3_1 C5_1 H5C_1 . . 109.2(7) ?
C11_1 C6_1 C7_1 . . 121.04(8) ?
N1_1 C6_1 C7_1 . . 117.83(8) ?
N1_1 C6_1 C11_1 . . 121.13(8) ?
H7_1 C7_1 C6_1 . . 118.5(7) ?
C8_1 C7_1 C6_1 . . 121.20(9) ?
C8_1 C7_1 H7_1 . . 120.2(7) ?
H8_1 C8_1 C7_1 . . 121.1(7) ?
C9_1 C8_1 C7_1 . . 117.20(9) ?
C9_1 C8_1 H8_1 . . 121.7(7) ?
C10_1 C9_1 C8_1 . . 121.10(8) ?
O4_1 C9_1 C8_1 . . 129.10(9) ?
O4_1 C9_1 C10_1 . . 109.80(8) ?
C11_1 C10_1 C9_1 . . 123.02(9) ?
O5_1 C10_1 C9_1 . . 109.97(8) ?
O5_1 C10_1 C11_1 . . 127.00(8) ?
C10_1 C11_1 C6_1 . . 116.38(8) ?
H11_1 C11_1 C6_1 . . 123.9(7) ?
H11_1 C11_1 C10_1 . . 119.7(7) ?
H12B_1 C12_1 H12A_1 . . 113.8(10) ?
O4_1 C12_1 H12A_1 . . 109.3(7) ?
O4_1 C12_1 H12B_1 . . 109.8(7) ?
O5_1 C12_1 H12A_1 . . 107.8(7) ?
O5_1 C12_1 H12B_1 . . 108.4(7) ?
O5_1 C12_1 O4_1 . . 107.63(7) ?
C6_1 N1_1 C3_1 . . 128.52(8) ?
H1_1 N1_1 C3_1 . . 116.2(8) ?
H1_1 N1_1 C6_1 . . 115.0(8) ?
C5_1 O3_1 C4_1 . . 116.12(7) ?
C12_1 O4_1 C9_1 . . 106.25(7) ?
C12_1 O5_1 C10_1 . . 105.83(7) ?
C4_2 C1_2 C2_2 . . 87.40(7) ?
O1_2 C1_2 C2_2 . . 135.53(8) ?
O1_2 C1_2 C4_2 . . 137.06(9) ?
C3_2 C2_2 C1_2 . . 88.71(7) ?
O2_2 C2_2 C1_2 . . 135.94(8) ?
O2_2 C2_2 C3_2 . . 135.33(9) ?
C4_2 C3_2 C2_2 . . 90.57(7) ?
N1_2 C3_2 C2_2 . . 128.19(8) ?
N1_2 C3_2 C4_2 . . 141.23(8) ?
C3_2 C4_2 C1_2 . . 93.26(7) ?
O3_2 C4_2 C1_2 . . 134.35(8) ?
O3_2 C4_2 C3_2 . . 132.37(8) ?
H5B_2 C5_2 H5A_2 . . 110.9(10) ?
H5C_2 C5_2 H5A_2 . . 109.6(10) ?
H5C_2 C5_2 H5B_2 . . 109.5(10) ?
O3_2 C5_2 H5A_2 . . 109.1(7) ?
O3_2 C5_2 H5B_2 . . 107.7(7) ?
O3_2 C5_2 H5C_2 . . 110.0(7) ?
C11_2 C6_2 C7_2 . . 121.05(8) ?
N1_2 C6_2 C7_2 . . 116.95(8) ?
N1_2 C6_2 C11_2 . . 122.00(8) ?
H7_2 C7_2 C6_2 . . 120.1(7) ?
C8_2 C7_2 C6_2 . . 121.42(9) ?
C8_2 C7_2 H7_2 . . 118.4(7) ?
H8_2 C8_2 C7_2 . . 120.9(8) ?
C9_2 C8_2 C7_2 . . 117.01(8) ?
C9_2 C8_2 H8_2 . . 122.1(8) ?
C10_2 C9_2 C8_2 . . 121.40(8) ?
O4_2 C9_2 C8_2 . . 128.73(8) ?
O4_2 C9_2 C10_2 . . 109.85(8) ?
C11_2 C10_2 C9_2 . . 122.90(8) ?
O5_2 C10_2 C9_2 . . 109.65(7) ?
O5_2 C10_2 C11_2 . . 127.43(8) ?
C10_2 C11_2 C6_2 . . 116.19(8) ?
H11_2 C11_2 C6_2 . . 122.3(7) ?
H11_2 C11_2 C10_2 . . 121.5(7) ?
H12B_2 C12_2 H12A_2 . . 112.9(10) ?
O4_2 C12_2 H12A_2 . . 109.3(7) ?
O4_2 C12_2 H12B_2 . . 108.5(8) ?
O5_2 C12_2 H12A_2 . . 110.1(7) ?
O5_2 C12_2 H12B_2 . . 108.3(8) ?
O5_2 C12_2 O4_2 . . 107.66(7) ?
C6_2 N1_2 C3_2 . . 129.28(8) ?
H1_2 N1_2 C3_2 . . 113.4(8) ?
H1_2 N1_2 C6_2 . . 115.9(8) ?
C5_2 O3_2 C4_2 . . 115.42(7) ?
C12_2 O4_2 C9_2 . . 105.89(7) ?
C12_2 O5_2 C10_2 . . 105.86(7) ?

loop_
_geom_bond_atom_site_label_1
_geom_bond_atom_site_label_2
_geom_bond_site_symmetry_2
_geom_bond_distance
_geom_bond_publ_flag
C1_1 C2_1 . 1.5098(13) ?
C1_1 C4_1 . 1.4719(12) ?
C1_1 O1_1 . 1.2132(11) ?
C2_1 C3_1 . 1.4764(12) ?
C2_1 O2_1 . 1.2147(11) ?
C3_1 C4_1 . 1.4130(12) ?
C3_1 N1_1 . 1.3329(11) ?
C4_1 O3_1 . 1.3106(10) ?
C5_1 H5A_1 . 1.077(14) ?
C5_1 H5B_1 . 1.073(15) ?
C5_1 H5C_1 . 1.078(13) ?
C5_1 O3_1 . 1.4551(11) ?
C6_1 C7_1 . 1.3972(12) ?
C6_1 C11_1 . 1.4061(12) ?
C6_1 N1_1 . 1.4133(11) ?
C7_1 H7_1 . 1.078(13) ?
C7_1 C8_1 . 1.4041(13) ?
C8_1 H8_1 . 1.077(14) ?
C8_1 C9_1 . 1.3787(13) ?
C9_1 C10_1 . 1.3881(12) ?
C9_1 O4_1 . 1.3657(11) ?
C10_1 C11_1 . 1.3753(12) ?
C10_1 O5_1 . 1.3641(11) ?
C11_1 H11_1 . 1.088(13) ?
C12_1 H12A_1 . 1.089(13) ?
C12_1 H12B_1 . 1.073(14) ?
C12_1 O4_1 . 1.4294(13) ?
C12_1 O5_1 . 1.4411(11) ?
N1_1 H1_1 . 1.037(15) ?
C1_2 C2_2 . 1.5087(13) ?
C1_2 C4_2 . 1.4673(12) ?
C1_2 O1_2 . 1.2165(11) ?
C2_2 C3_2 . 1.4832(12) ?
C2_2 O2_2 . 1.2141(11) ?
C3_2 C4_2 . 1.4096(12) ?
C3_2 N1_2 . 1.3297(11) ?
C4_2 O3_2 . 1.3148(10) ?
C5_2 H5A_2 . 1.094(14) ?
C5_2 H5B_2 . 1.075(14) ?
C5_2 H5C_2 . 1.074(14) ?
C5_2 O3_2 . 1.4522(11) ?
C6_2 C7_2 . 1.3951(12) ?
C6_2 C11_2 . 1.4077(12) ?
C6_2 N1_2 . 1.4127(11) ?
C7_2 H7_2 . 1.093(14) ?
C7_2 C8_2 . 1.4009(13) ?
C8_2 H8_2 . 1.100(15) ?
C8_2 C9_2 . 1.3740(13) ?
C9_2 C10_2 . 1.3886(12) ?
C9_2 O4_2 . 1.3692(11) ?
C10_2 C11_2 . 1.3751(12) ?
C10_2 O5_2 . 1.3678(11) ?
C11_2 H11_2 . 1.085(13) ?
C12_2 H12A_2 . 1.093(14) ?
C12_2 H12B_2 . 1.080(14) ?
C12_2 O4_2 . 1.4287(12) ?
C12_2 O5_2 . 1.4371(11) ?
N1_2 H1_2 . 1.026(15) ?

loop_
_geom_hbond_atom_site_label_D
_geom_hbond_atom_site_label_H
_geom_hbond_atom_site_label_A
_geom_hbond_site_symmetry_A
_geom_hbond_distance_DH
_geom_hbond_distance_HA
_geom_hbond_distance_DA
_geom_hbond_angle_DHA
N1_1 H1_1 O2_2 . 1.037(15) 1.864(15) 2.8963(10) 172.9(12)
N1_2 H1_2 O2_1 . 1.026(15) 1.901(15) 2.8772(10) 157.8(12)

loop_
_geom_torsion_atom_site_label_1
_geom_torsion_atom_site_label_2
_geom_torsion_atom_site_label_3
_geom_torsion_atom_site_label_4
_geom_torsion_site_symmetry_1
_geom_torsion_site_symmetry_2
_geom_torsion_site_symmetry_3
_geom_torsion_site_symmetry_4
_geom_torsion
_geom_torsion_publ_flag
C1_1 C2_1 C3_1 C4_1 . . . . -2.16(7) ?
C1_1 C2_1 C3_1 N1_1 . . . . 176.34(6) ?
C1_1 C4_1 C3_1 C2_1 . . . . 2.22(7) ?
C1_1 C4_1 C3_1 N1_1 . . . . -175.90(7) ?
C1_1 C4_1 O3_1 C5_1 . . . . 4.84(13) ?
C2_1 C3_1 C4_1 O3_1 . . . . -178.29(6) ?
C2_1 C3_1 N1_1 C6_1 . . . . -178.45(9) ?
C3_1 C4_1 O3_1 C5_1 . . . . -174.45(10) ?
C3_1 N1_1 C6_1 C7_1 . . . . -164.77(10) ?
C3_1 N1_1 C6_1 C11_1 . . . . 15.64(11) ?
C6_1 C7_1 C8_1 C9_1 . . . . -0.81(11) ?
C6_1 C11_1 C10_1 C9_1 . . . . -1.65(10) ?
C6_1 C11_1 C10_1 O5_1 . . . . 179.13(7) ?
C7_1 C8_1 C9_1 C10_1 . . . . 1.78(11) ?
C7_1 C8_1 C9_1 O4_1 . . . . -178.25(8) ?
C8_1 C9_1 C10_1 C11_1 . . . . -0.56(12) ?
C8_1 C9_1 C10_1 O5_1 . . . . 178.78(9) ?
C8_1 C9_1 O4_1 C12_1 . . . . 176.58(11) ?
C9_1 C10_1 O5_1 C12_1 . . . . 5.25(9) ?
C9_1 O4_1 C12_1 O5_1 . . . . 6.60(8) ?
C10_1 O5_1 C12_1 O4_1 . . . . -7.28(7) ?
C1_2 C2_2 C3_2 C4_2 . . . . 1.59(7) ?
C1_2 C2_2 C3_2 N1_2 . . . . -178.77(6) ?
C1_2 C4_2 C3_2 C2_2 . . . . -1.64(7) ?
C1_2 C4_2 C3_2 N1_2 . . . . 178.82(7) ?
C1_2 C4_2 O3_2 C5_2 . . . . -8.27(12) ?
C2_2 C3_2 C4_2 O3_2 . . . . 176.92(6) ?
C2_2 C3_2 N1_2 C6_2 . . . . -173.79(9) ?
C3_2 C4_2 O3_2 C5_2 . . . . 173.75(10) ?
C3_2 N1_2 C6_2 C7_2 . . . . 161.89(10) ?
C3_2 N1_2 C6_2 C11_2 . . . . -18.46(11) ?
C6_2 C7_2 C8_2 C9_2 . . . . 0.28(11) ?
C6_2 C11_2 C10_2 C9_2 . . . . 0.66(10) ?
C6_2 C11_2 C10_2 O5_2 . . . . -177.63(7) ?
C7_2 C8_2 C9_2 C10_2 . . . . -1.11(11) ?
C7_2 C8_2 C9_2 O4_2 . . . . 177.37(8) ?
C8_2 C9_2 C10_2 C11_2 . . . . 0.64(11) ?
C8_2 C9_2 C10_2 O5_2 . . . . 179.20(9) ?
C8_2 C9_2 O4_2 C12_2 . . . . 174.65(11) ?
C9_2 C10_2 O5_2 C12_2 . . . . 5.97(9) ?
C9_2 O4_2 C12_2 O5_2 . . . . 10.30(7) ?
C10_2 O5_2 C12_2 O4_2 . . . . -10.03(7) ?
